data_2204066
loop_
_publ_author_name
'Weiming Xu'
'Xiu-Rong Hu'
'Jian-Ming Gu'

_publ_section_title
;
(Z)-1-Methoxy-1-phenyl-2-(4-toluenesulfonyl)ethene
;
_journal_issue 8
_journal_name_full 'Acta Crystallographica, Section E'
_journal_page_first o1325
_journal_page_last o1326
_journal_paper_doi 10.1107/S1600536804016356
_journal_volume 60
_journal_year 2004
_chemical_formula_iupac 'C16 H16 O3 S'
_chemical_formula_moiety 'C16 H16 O3 S'
_chemical_formula_sum 'C16 H16 O3 S'
_chemical_formula_weight 288.36
_space_group_IT_number 60
_space_group_name_Hall '-P 2n 2ab'
_space_group_name_H-M_alt 'P b c n'
_symmetry_cell_setting orthorhombic
_symmetry_space_group_name_Hall '-P 2n 2ab'
_symmetry_space_group_name_H-M 'P b c n'
_cell_angle_alpha 90
_cell_angle_beta 90
_cell_angle_gamma 90
_cell_formula_units_Z 8
_cell_length_a 29.7459(6)
_cell_length_b 11.2443(2)
_cell_length_c 8.8337(2)
_cell_measurement_reflns_used 29982
_cell_measurement_temperature 293.0(10)
_cell_measurement_theta_max 27.4
_cell_measurement_theta_min 1.4
_cell_volume 2954.60(10)
_computing_cell_refinement PROCESS-AUTO
_computing_data_collection 'PROCESS-AUTO (Rigaku, 1998)'
_computing_data_reduction CrystalStructure
_computing_molecular_graphics 'Ortep-3 for Windows (Farrugia, 1997)'
_computing_publication_material 'CrystalStructure (Rigaku/MSC and Rigaku, 2004)'
_computing_structure_refinement 'CRYSTALS (Watkin et al., 1996)'
_computing_structure_solution 'SHELXS97 (Sheldrick, 1997)'
_diffrn_detector_area_resol_mean 10.00
_diffrn_measured_fraction_theta_full 0.9934
_diffrn_measured_fraction_theta_max 0.9855
_diffrn_measurement_device_type 'Rigaku R-AXIS RAPID'
_diffrn_measurement_method \w
_diffrn_radiation_type 'Mo K\a'
_diffrn_radiation_wavelength 0.7107
_diffrn_reflns_av_R_equivalents 0.040
_diffrn_reflns_limit_h_max 38
_diffrn_reflns_limit_h_min -38
_diffrn_reflns_limit_k_max 14
_diffrn_reflns_limit_k_min -14
_diffrn_reflns_limit_l_max 11
_diffrn_reflns_limit_l_min -8
_diffrn_reflns_number 21953
_diffrn_reflns_theta_full 25.10
_diffrn_reflns_theta_max 27.45
_exptl_absorpt_coefficient_mu 0.223
_exptl_absorpt_correction_T_max 0.933
_exptl_absorpt_correction_T_min 0.821
_exptl_absorpt_correction_type multi-scan
_exptl_absorpt_process_details '(ABSCOR; Higashi, 1995)'
_exptl_crystal_colour colorless
_exptl_crystal_density_diffrn 1.296
_exptl_crystal_density_method 'not measured'
_exptl_crystal_description chunk
_exptl_crystal_F_000 1216.00
_exptl_crystal_size_max 0.51
_exptl_crystal_size_mid 0.40
_exptl_crystal_size_min 0.31
_refine_diff_density_max 0.24
_refine_diff_density_min -0.21
_refine_ls_extinction_coef 13E1(6)
_refine_ls_extinction_method 'Larson (1970)'
_refine_ls_goodness_of_fit_ref 1.003
_refine_ls_hydrogen_treatment constr
_refine_ls_number_parameters 198
_refine_ls_number_reflns 1815
_refine_ls_R_factor_gt 0.0470
_refine_ls_shift/su_max 0.0000
_refine_ls_structure_factor_coef Fsqd
_refine_ls_weighting_details 'w = 1/[0.0035Fo^2^ + \s(Fo^2^)]/(4Fo^2^)'
_refine_ls_weighting_scheme calc
_refine_ls_wR_factor_ref 0.1430
_reflns_number_gt 1815
_reflns_number_total 3356
_reflns_threshold_expression F^2^>2\s(F^2^)
_cod_data_source_file ob6382.cif
_cod_database_code 2204066

loop_
_symmetry_equiv_pos_site_id
_symmetry_equiv_pos_as_xyz
1 +X,+Y,+Z
2 1/2-X,1/2+Y,+Z
3 +X,-Y,1/2+Z
4 1/2-X,1/2-Y,1/2+Z
5 -X,-Y,-Z
6 1/2+X,1/2-Y,-Z
7 -X,+Y,1/2-Z
8 1/2+X,1/2+Y,1/2-Z

loop_
_atom_site_label
_atom_site_fract_x
_atom_site_fract_y
_atom_site_fract_z
_atom_site_U_iso_or_equiv
_atom_site_adp_type
_atom_site_calc_flag
_atom_site_refinement_flags
_atom_site_occupancy
_atom_site_type_symbol
S1 0.39069(2) 0.24234(7) 0.45052(9) 0.0594(3) Uani d .. 1.00 S
O1 0.40544(8) 0.1340(2) 0.3811(3) 0.0794(8) Uani d .. 1.00 O
O2 0.39893(7) 0.3527(2) 0.3737(3) 0.0792(8) Uani d .. 1.00 O
O3 0.33406(6) 0.0589(2) 0.6033(2) 0.0645(7) Uani d .. 1.00 O
C1 0.33250(10) 0.2360(3) 0.4726(3) 0.0574(9) Uani d .. 1.00 C
C2 0.31018(9) 0.1433(2) 0.5283(3) 0.0502(8) Uani d .. 1.00 C
C3 0.26084(9) 0.1311(2) 0.5248(3) 0.0481(8) Uani d .. 1.00 C
C4 0.23610(10) 0.1805(3) 0.4067(3) 0.0555(8) Uani d .. 1.00 C
C5 0.18980(10) 0.1738(3) 0.4059(4) 0.0660(9) Uani d .. 1.00 C
C6 0.16770(10) 0.1171(3) 0.5231(4) 0.0680(8) Uani d .. 1.00 C
C7 0.19150(10) 0.0681(3) 0.6392(4) 0.0660(8) Uani d .. 1.00 C
C8 0.23770(10) 0.0741(3) 0.6400(3) 0.0578(9) Uani d .. 1.00 C
C9 0.33060(10) -0.0621(3) 0.5471(5) 0.0820(8) Uani d .. 1.00 C
C10 0.41475(9) 0.2521(3) 0.6311(3) 0.0555(9) Uani d .. 1.00 C
C11 0.42280(10) 0.3618(3) 0.6944(4) 0.0650(7) Uani d .. 1.00 C
C12 0.44270(10) 0.3705(4) 0.8347(4) 0.0740(8) Uani d .. 1.00 C
C13 0.45400(10) 0.2705(4) 0.9143(4) 0.0760(8) Uani d .. 1.00 C
C14 0.44600(10) 0.1589(4) 0.8499(4) 0.0780(8) Uani d .. 1.00 C
C15 0.42640(10) 0.1493(3) 0.7085(4) 0.0680(7) Uani d .. 1.00 C
C16 0.47550(10) 0.2785(5) 1.0680(5) 0.1180(9) Uani d .. 1.00 C
H(1) 0.3147 0.3051 0.4412 0.069 Uiso c R 1.00 H
H(2) 0.2519 0.2201 0.3234 0.066 Uiso c R 1.00 H
H(3) 0.1724 0.2085 0.3226 0.079 Uiso c R 1.00 H
H(4) 0.1348 0.1126 0.5232 0.081 Uiso c R 1.00 H
H(5) 0.1754 0.0288 0.7220 0.079 Uiso c R 1.00 H
H(6) 0.2547 0.0372 0.7226 0.069 Uiso c R 1.00 H
H(7) 0.3059 -0.1020 0.5952 0.099 Uiso c R 1.00 H
H(8) 0.3580 -0.1038 0.5688 0.099 Uiso c R 1.00 H
H(9) 0.3258 -0.0603 0.4397 0.099 Uiso c R 1.00 H
H(10) 0.4140 0.4333 0.6383 0.079 Uiso c R 1.00 H
H(11) 0.4490 0.4488 0.8787 0.089 Uiso c R 1.00 H
H(12) 0.4544 0.0870 0.9058 0.094 Uiso c R 1.00 H
H(13) 0.4207 0.0716 0.6619 0.081 Uiso c R 1.00 H
H(14) 0.5076 0.2812 1.0575 0.142 Uiso c R 1.00 H
H(15) 0.4672 0.2107 1.1279 0.142 Uiso c R 1.00 H
H(16) 0.4652 0.3497 1.1169 0.142 Uiso c R 1.00 H

loop_
_atom_site_aniso_label
_atom_site_aniso_U_11
_atom_site_aniso_U_22
_atom_site_aniso_U_33
_atom_site_aniso_U_12
_atom_site_aniso_U_13
_atom_site_aniso_U_23
S1 0.0516(5) 0.0739(6) 0.0529(5) -0.0062(4) 0.0023(3) 0.0018(4)
O1 0.0710(10) 0.096(2) 0.072(2) 0.0040(10) 0.0070(10) -0.0250(10)
O2 0.0680(10) 0.098(2) 0.0710(10) -0.0220(10) -0.0020(10) 0.0260(10)
O3 0.0630(10) 0.0600(10) 0.0700(10) -0.0040(10) -0.0180(10) 0.0080(10)
C1 0.053(2) 0.061(2) 0.058(2) -0.0010(10) -0.0060(10) 0.0040(10)
C2 0.056(2) 0.054(2) 0.0410(10) -0.0010(10) -0.0040(10) -0.0050(10)
C3 0.055(2) 0.0460(10) 0.0440(10) -0.0030(10) -0.0030(10) -0.0070(10)
C4 0.064(2) 0.055(2) 0.048(2) -0.0040(10) -0.0050(10) 0.0010(10)
C5 0.064(2) 0.065(2) 0.069(2) -0.001(2) -0.019(2) 0.000(2)
C6 0.053(2) 0.071(2) 0.080(2) -0.0050(10) -0.004(2) 0.000(2)
C7 0.065(2) 0.070(2) 0.063(2) -0.010(2) 0.009(2) -0.001(2)
C8 0.064(2) 0.060(2) 0.050(2) -0.0080(10) -0.0060(10) 0.0010(10)
C9 0.082(2) 0.059(2) 0.104(3) 0.011(2) -0.001(2) 0.002(2)
C10 0.0410(10) 0.067(2) 0.058(2) -0.0030(10) 0.0040(10) 0.0000(10)
C11 0.054(2) 0.072(2) 0.069(2) 0.0030(10) 0.003(2) -0.006(2)
C12 0.060(2) 0.091(3) 0.071(2) -0.002(2) 0.005(2) -0.023(2)
C13 0.040(2) 0.130(3) 0.058(2) -0.006(2) 0.0060(10) -0.010(2)
C14 0.056(2) 0.105(3) 0.073(2) -0.002(2) -0.008(2) 0.028(2)
C15 0.055(2) 0.070(2) 0.077(2) -0.0040(10) -0.007(2) 0.007(2)
C16 0.071(3) 0.226(6) 0.058(2) -0.011(3) -0.001(2) -0.012(3)

loop_
_atom_type_symbol
_atom_type_description
_atom_type_scat_dispersion_real
_atom_type_scat_dispersion_imag
_atom_type_scat_source
C C 0.003 0.002
;
International Tables for Crystallography
(1992, Vol. C, Tables 4.2.6.8 and 6.1.1.4)
;
H H 0.000 0.000
;
International Tables for Crystallography
(1992, Vol. C, Table 6.1.1.4)
;
O O 0.011 0.006
;
International Tables for Crystallography
(1992, Vol. C, Tables 4.2.6.8 and 6.1.1.4)
;
S S 0.125 0.123
;
International Tables for Crystallography
(1992, Vol. C, Tables 4.2.6.8 and 6.1.1.4)
;

loop_
_geom_angle_atom_site_label_1
_geom_angle_atom_site_label_2
_geom_angle_atom_site_label_3
_geom_angle
O2 S1 O1 118.70(10)
C1 S1 O1 108.50(10)
C10 S1 O1 108.50(10)
C1 S1 O2 105.00(10)
C10 S1 O2 107.90(10)
S1 C1 C2 124.7(2)
C10 S1 C1 107.80(10)
S1 C10 C11 119.8(2)
S1 C10 C15 119.9(2)
O3 C2 C1 117.8(2)
C9 O3 C2 116.8(2)
O3 C2 C3 117.8(2)
C1 C2 C3 124.2(3)
C2 C3 C8 121.5(2)
C2 C3 C4 120.2(2)
C8 C3 C4 118.2(3)
C3 C4 C5 120.6(3)
C3 C8 C7 121.0(3)
C4 C5 C6 119.7(3)
C5 C6 C7 120.2(3)
C6 C7 C8 120.2(3)
C15 C10 C11 120.3(3)
C10 C11 C12 120.3(3)
C10 C15 C14 119.0(3)
C11 C12 C13 120.7(4)
C12 C13 C14 119.1(3)
C12 C13 C16 121.3(4)
C13 C14 C15 120.7(4)
C16 C13 C14 119.6(4)
S1 C1 H(1) 118.0695
O3 C9 H(8) 109.1991
O3 C9 H(9) 109.2333
O3 C9 H(7) 109.9719
H(1) C1 C2 117.2450
C3 C4 H(2) 119.4624
C3 C8 H(6) 119.1416
H(2) C4 C5 119.9248
C4 C5 H(3) 120.5313
H(3) C5 C6 119.7407
C5 C6 H(4) 119.9117
C6 C7 H(5) 119.3413
H(4) C6 C7 119.8786
C7 C8 H(6) 119.8779
H(5) C7 C8 120.4354
H(8) C9 H(7) 109.4811
H(9) C9 H(7) 109.4642
H(9) C9 H(8) 109.4764
C10 C11 H(10) 118.9288
C10 C15 H(13) 119.5625
H(10) C11 C12 120.7847
C11 C12 H(11) 120.2567
H(11) C12 C13 119.0773
C13 C14 H(12) 119.4312
C13 C16 H(14) 109.7170
C13 C16 H(15) 109.9732
C13 C16 H(16) 108.7141
C14 C15 H(13) 121.4238
H(12) C14 C15 119.8925
H(15) C16 H(14) 109.4761
H(16) C16 H(14) 109.4746
H(16) C16 H(15) 109.4694

loop_
_geom_bond_atom_site_label_1
_geom_bond_atom_site_label_2
_geom_bond_distance
S1 O1 1.433(3)
S1 O2 1.435(3)
S1 C1 1.744(3)
S1 C10 1.752(3)
O3 C2 1.358(3)
O3 C9 1.451(4)
C1 C2 1.330(4)
C2 C3 1.474(4)
C3 C4 1.392(4)
C3 C8 1.385(4)
C4 C5 1.381(4)
C5 C6 1.382(5)
C6 C7 1.362(5)
C7 C8 1.377(4)
C10 C11 1.376(4)
C10 C15 1.386(4)
C11 C12 1.376(5)
C12 C13 1.369(6)
C13 C14 1.398(6)
C13 C16 1.503(5)
C14 C15 1.383(5)
C1 H(1) 0.9800
C4 H(2) 0.9800
C5 H(3) 0.9800
C6 H(4) 0.9800
C7 H(5) 0.9800
C8 H(6) 0.9800
C9 H(7) 0.9600
C9 H(8) 0.9600
C9 H(9) 0.9600
C11 H(10) 0.9800
C12 H(11) 0.9800
C14 H(12) 0.9800
C15 H(13) 0.9800
C16 H(14) 0.9600
C16 H(15) 0.9600
C16 H(16) 0.9600

loop_
_cod_related_entry_id
_cod_related_entry_database
_cod_related_entry_code
1 ChemSpider 21174098
